data_7228563
loop_
_publ_author_name
'm, vadivelu'
'S, Sugirdha'
'Pandurangan, Dheenkumar'
'Arun, Y.'
'Karthikeyan, K.'
'Chandrasekar, Praveen'

_publ_section_title
;
 Solvent-free implementation of two dissimilar reactions using recyclable
 CuO nanoparticle under ball-milling conditions: Synthesis of new
 oxindole-triazole pharmacophores
;
_journal_name_full 'Green Chem.'
_journal_paper_doi 10.1039/C7GC01284E
_journal_year 2017
_chemical_formula_moiety 'C22 H19 N5 O5'
_chemical_formula_sum 'C22 H19 N5 O5'
_chemical_formula_weight 433.42
_chemical_name_systematic
;
 ?
;
_space_group_IT_number 2
_symmetry_cell_setting triclinic
_symmetry_space_group_name_Hall '-P 1'
_symmetry_space_group_name_H-M 'P -1'
_atom_sites_solution_hydrogens geom
_atom_sites_solution_primary direct
_atom_sites_solution_secondary difmap
_audit_block_doi 10.5517/ccdc.csd.cc1m4fz5
_audit_creation_method SHELXL-97
_audit_update_record
;
2016-07-15 deposited with the CCDC.
2017-06-21 downloaded from the CCDC.
;
_cell_angle_alpha 80.4210(10)
_cell_angle_beta 70.6290(10)
_cell_angle_gamma 65.9310(10)
_cell_formula_units_Z 2
_cell_length_a 9.7024(3)
_cell_length_b 9.8685(3)
_cell_length_c 12.5819(4)
_cell_measurement_reflns_used 4242
_cell_measurement_temperature 296(2)
_cell_measurement_theta_max 26.39
_cell_measurement_theta_min 1.72
_cell_volume 1037.01(6)
_computing_structure_refinement 'SHELXL-97 (Sheldrick, 1997)'
_diffrn_ambient_temperature 296(2)
_diffrn_measured_fraction_theta_full 0.994
_diffrn_measured_fraction_theta_max 0.994
_diffrn_measurement_device_type 'Bruker SMART APEXII area-detector diffractometer'
_diffrn_measurement_method '\w and \f scans'
_diffrn_radiation_monochromator graphite
_diffrn_radiation_source 'fine-focus sealed tube'
_diffrn_radiation_type MoK\a
_diffrn_radiation_wavelength 0.71073
_diffrn_reflns_av_R_equivalents 0.0207
_diffrn_reflns_av_sigmaI/netI 0.0186
_diffrn_reflns_limit_h_max 11
_diffrn_reflns_limit_h_min -12
_diffrn_reflns_limit_k_max 12
_diffrn_reflns_limit_k_min -10
_diffrn_reflns_limit_l_max 15
_diffrn_reflns_limit_l_min -15
_diffrn_reflns_number 15154
_diffrn_reflns_theta_full 26.39
_diffrn_reflns_theta_max 26.39
_diffrn_reflns_theta_min 1.72
_exptl_absorpt_coefficient_mu 0.101
_exptl_absorpt_correction_T_max 0.9879
_exptl_absorpt_correction_T_min 0.9820
_exptl_absorpt_correction_type multi-scan
_exptl_absorpt_process_details '(<i>SADABS</i>; Bruker, 2008)'
_exptl_crystal_colour colourless
_exptl_crystal_density_diffrn 1.388
_exptl_crystal_density_method 'not measured'
_exptl_crystal_description block
_exptl_crystal_F_000 452
_exptl_crystal_recrystallization_method 'Re-crystallisation from solvent: DCM / Hexane'
_exptl_crystal_size_max 0.18
_exptl_crystal_size_mid 0.15
_exptl_crystal_size_min 0.12
_refine_diff_density_max 0.237
_refine_diff_density_min -0.169
_refine_diff_density_rms 0.031
_refine_ls_extinction_coef 0.0057(18)
_refine_ls_extinction_expression Fc^*^=kFc[1+0.001xFc^2^\l^3^/sin(2\q)]^-1/4^
_refine_ls_extinction_method SHELXL
_refine_ls_goodness_of_fit_ref 1.034
_refine_ls_hydrogen_treatment mixed
_refine_ls_matrix_type full
_refine_ls_number_parameters 300
_refine_ls_number_reflns 4242
_refine_ls_number_restraints 0
_refine_ls_restrained_S_all 1.034
_refine_ls_R_factor_all 0.0490
_refine_ls_R_factor_gt 0.0382
_refine_ls_shift/su_max 0.025
_refine_ls_shift/su_mean 0.000
_refine_ls_structure_factor_coef Fsqd
_refine_ls_weighting_details 'calc w=1/[\s^2^(Fo^2^)+(0.0498P)^2^+0.2734P] where P=(Fo^2^+2Fc^2^)/3'
_refine_ls_weighting_scheme calc
_refine_ls_wR_factor_gt 0.1014
_refine_ls_wR_factor_ref 0.1107
_reflns_number_gt 3447
_reflns_number_total 4242
_reflns_threshold_expression >2sigma(I)
_cod_data_source_file c7gc01284e2.cif
_cod_data_source_block shelx
_cod_depositor_comments
;
The following automatic conversions were performed:

'_symmetry_cell_setting' value 'Triclinic' changed to 'triclinic'
according to
/home/data/users/saulius/crontab/automatic-downloads/rss-feeds/RSC/lib/dictionaries/cif_core.dic
dictionary named 'cif_core.dic' version 2.4.2 from 2011-04-26.

Automatic conversion script
Id: cif_fix_values 4973 2017-02-22 13:04:09Z antanas 
;
_cod_database_code 7228563

loop_
_symmetry_equiv_pos_as_xyz
'x, y, z'
'-x, -y, -z'

loop_
_atom_site_label
_atom_site_type_symbol
_atom_site_fract_x
_atom_site_fract_y
_atom_site_fract_z
_atom_site_U_iso_or_equiv
_atom_site_adp_type
_atom_site_occupancy
_atom_site_symmetry_multiplicity
_atom_site_calc_flag
_atom_site_refinement_flags
O1W O 0.69204(19) 0.19541(17) 0.50409(14) 0.0749(4) Uani 1 1 d .
H1WA H 0.594(4) 0.192(3) 0.525(2) 0.114(9) Uiso 1 1 d .
H1WB H 0.731(4) 0.169(4) 0.563(3) 0.159(14) Uiso 1 1 d .
O4 O 0.66815(12) 0.48716(13) 0.47228(8) 0.0504(3) Uani 1 1 d .
H4 H 0.6818 0.3999 0.4702 0.076 Uiso 1 1 calc R
O3 O 0.63434(12) 0.79295(13) 0.42054(10) 0.0561(3) Uani 1 1 d .
N4 N 0.90375(13) 0.66934(14) 0.38120(10) 0.0419(3) Uani 1 1 d .
O1 O 0.88446(13) 0.62604(14) 0.12369(9) 0.0579(3) Uani 1 1 d .
C10 C 1.01268(16) 0.52385(17) 0.35449(11) 0.0400(3) Uani 1 1 d .
C21 C 0.77083(16) 0.59180(17) 0.15685(12) 0.0436(3) Uani 1 1 d .
O2 O 0.45048(14) 0.55093(17) 0.12802(10) 0.0693(4) Uani 1 1 d .
C16 C 0.76172(16) 0.52947(17) 0.37106(11) 0.0405(3) Uani 1 1 d .
N1 N 1.18007(15) 0.86964(14) 0.12367(11) 0.0504(3) Uani 1 1 d .
N5 N 0.68020(15) 0.59072(16) 0.09276(10) 0.0501(3) Uani 1 1 d .
C17 C 0.75417(16) 0.68288(17) 0.39384(11) 0.0418(3) Uani 1 1 d .
C15 C 0.93655(16) 0.43615(17) 0.34495(11) 0.0406(3) Uani 1 1 d .
C18 C 0.69701(16) 0.54467(17) 0.27452(11) 0.0419(3) Uani 1 1 d .
C11 C 1.17317(17) 0.46763(19) 0.33944(13) 0.0491(4) Uani 1 1 d .
H11 H 1.2235 0.5270 0.3461 0.059 Uiso 1 1 calc R
N2 N 1.24707(19) 0.89398(19) 0.19310(14) 0.0672(4) Uani 1 1 d .
C7 C 1.06127(17) 0.82571(18) 0.18374(14) 0.0496(4) Uani 1 1 d .
H7 H 0.9972 0.8008 0.1560 0.059 Uiso 1 1 calc R
C14 C 1.02060(19) 0.28978(18) 0.31851(13) 0.0506(4) Uani 1 1 d .
H14 H 0.9703 0.2309 0.3110 0.061 Uiso 1 1 calc R
C8 C 1.05451(18) 0.82536(17) 0.29308(14) 0.0474(4) Uani 1 1 d .
C12 C 1.25612(18) 0.3198(2) 0.31408(14) 0.0564(4) Uani 1 1 d .
H12 H 1.3643 0.2789 0.3041 0.068 Uiso 1 1 calc R
C9 C 0.94502(19) 0.78873(19) 0.39817(13) 0.0508(4) Uani 1 1 d .
H9A H 0.9949 0.7592 0.4581 0.061 Uiso 1 1 calc R
H9B H 0.8497 0.8764 0.4212 0.061 Uiso 1 1 calc R
C19 C 0.57033(18) 0.52422(19) 0.27559(13) 0.0499(4) Uani 1 1 d .
H19 H 0.5030 0.4955 0.3384 0.060 Uiso 1 1 calc R
N3 N 1.17094(18) 0.86618(18) 0.29644(13) 0.0631(4) Uani 1 1 d .
C13 C 1.1827(2) 0.2310(2) 0.30315(14) 0.0570(4) Uani 1 1 d .
H13 H 1.2416 0.1319 0.2855 0.068 Uiso 1 1 calc R
C22 C 0.7103(2) 0.6263(2) -0.02755(13) 0.0627(5) Uani 1 1 d .
H22A H 0.8149 0.6265 -0.0587 0.094 Uiso 1 1 calc R
H22B H 0.6348 0.7225 -0.0398 0.094 Uiso 1 1 calc R
H22C H 0.7011 0.5532 -0.0636 0.094 Uiso 1 1 calc R
C20 C 0.55280(18) 0.55470(19) 0.15986(13) 0.0499(4) Uani 1 1 d .
C1 C 1.23606(18) 0.89126(18) 0.00413(15) 0.0547(4) Uani 1 1 d .
C2 C 1.2027(2) 0.8259(2) -0.06720(17) 0.0689(5) Uani 1 1 d .
H2 H 1.1453 0.7653 -0.0385 0.083 Uiso 1 1 calc R
C6 C 1.3231(2) 0.9801(2) -0.03902(18) 0.0724(5) Uani 1 1 d .
H6 H 1.3462 1.0245 0.0090 0.087 Uiso 1 1 calc R
C3 C 1.2558(3) 0.8512(2) -0.18302(18) 0.0816(6) Uani 1 1 d .
H3 H 1.2324 0.8080 -0.2316 0.098 Uiso 1 1 calc R
C4 C 1.3416(3) 0.9383(3) -0.2263(2) 0.0843(7) Uani 1 1 d .
H4A H 1.3768 0.9543 -0.3038 0.101 Uiso 1 1 calc R
C5 C 1.3754(3) 1.0018(3) -0.1552(2) 0.0868(7) Uani 1 1 d .
H5 H 1.4345 1.0608 -0.1848 0.104 Uiso 1 1 calc R

loop_
_atom_site_aniso_label
_atom_site_aniso_U_11
_atom_site_aniso_U_22
_atom_site_aniso_U_33
_atom_site_aniso_U_23
_atom_site_aniso_U_13
_atom_site_aniso_U_12
O1W 0.0612(8) 0.0859(10) 0.0818(10) 0.0067(8) -0.0148(7) -0.0405(8)
O4 0.0503(6) 0.0729(8) 0.0384(5) 0.0058(5) -0.0077(4) -0.0407(6)
O3 0.0409(6) 0.0605(7) 0.0658(7) -0.0026(5) -0.0142(5) -0.0190(5)
N4 0.0387(6) 0.0542(7) 0.0410(6) 0.0017(5) -0.0121(5) -0.0266(6)
O1 0.0538(6) 0.0861(8) 0.0482(6) 0.0097(5) -0.0156(5) -0.0447(6)
C10 0.0377(7) 0.0557(8) 0.0319(6) 0.0047(6) -0.0110(5) -0.0247(6)
C21 0.0392(7) 0.0551(9) 0.0405(7) -0.0004(6) -0.0122(6) -0.0218(7)
O2 0.0553(7) 0.1129(11) 0.0594(7) -0.0139(7) -0.0214(6) -0.0434(7)
C16 0.0372(7) 0.0573(9) 0.0343(7) 0.0043(6) -0.0102(5) -0.0275(6)
N1 0.0460(7) 0.0484(7) 0.0607(8) 0.0029(6) -0.0127(6) -0.0259(6)
N5 0.0473(7) 0.0737(9) 0.0384(6) -0.0012(6) -0.0153(5) -0.0300(7)
C17 0.0387(7) 0.0568(9) 0.0345(7) 0.0052(6) -0.0113(6) -0.0246(7)
C15 0.0401(7) 0.0552(9) 0.0335(7) 0.0065(6) -0.0128(6) -0.0263(6)
C18 0.0368(7) 0.0555(9) 0.0385(7) -0.0014(6) -0.0104(6) -0.0232(6)
C11 0.0383(7) 0.0689(10) 0.0466(8) -0.0003(7) -0.0130(6) -0.0270(7)
N2 0.0688(10) 0.0799(11) 0.0737(10) 0.0015(8) -0.0171(8) -0.0533(9)
C7 0.0419(8) 0.0561(9) 0.0576(9) 0.0015(7) -0.0147(7) -0.0266(7)
C14 0.0549(9) 0.0574(9) 0.0477(8) 0.0023(7) -0.0167(7) -0.0295(8)
C8 0.0445(8) 0.0470(8) 0.0590(9) 0.0004(7) -0.0170(7) -0.0249(7)
C12 0.0382(8) 0.0712(11) 0.0548(9) -0.0003(8) -0.0127(7) -0.0175(8)
C9 0.0527(9) 0.0609(10) 0.0504(9) -0.0041(7) -0.0148(7) -0.0323(8)
C19 0.0411(8) 0.0752(11) 0.0425(8) -0.0045(7) -0.0090(6) -0.0327(8)
N3 0.0649(9) 0.0766(10) 0.0691(9) -0.0005(7) -0.0200(7) -0.0480(8)
C13 0.0538(9) 0.0565(10) 0.0536(9) -0.0021(7) -0.0130(7) -0.0161(8)
C22 0.0679(11) 0.0883(13) 0.0399(8) 0.0020(8) -0.0196(8) -0.0362(10)
C20 0.0408(8) 0.0700(10) 0.0463(8) -0.0102(7) -0.0123(6) -0.0256(7)
C1 0.0452(8) 0.0432(8) 0.0629(10) 0.0062(7) -0.0079(7) -0.0138(7)
C2 0.0729(12) 0.0611(11) 0.0665(11) 0.0032(9) -0.0142(9) -0.0264(9)
C6 0.0634(11) 0.0655(12) 0.0804(13) 0.0092(10) -0.0053(10) -0.0334(10)
C3 0.0818(14) 0.0726(13) 0.0677(13) -0.0003(10) -0.0170(11) -0.0119(11)
C4 0.0677(13) 0.0695(13) 0.0712(13) 0.0143(11) -0.0026(11) -0.0030(11)
C5 0.0650(12) 0.0685(13) 0.0946(17) 0.0220(12) 0.0034(12) -0.0241(10)

loop_
_atom_type_symbol
_atom_type_description
_atom_type_scat_dispersion_real
_atom_type_scat_dispersion_imag
_atom_type_scat_source
C C 0.0033 0.0016 'International Tables Vol C Tables 4.2.6.8 and 6.1.1.4'
H H 0.0000 0.0000 'International Tables Vol C Tables 4.2.6.8 and 6.1.1.4'
N N 0.0061 0.0033 'International Tables Vol C Tables 4.2.6.8 and 6.1.1.4'
O O 0.0106 0.0060 'International Tables Vol C Tables 4.2.6.8 and 6.1.1.4'

loop_
_geom_angle_atom_site_label_1
_geom_angle_atom_site_label_2
_geom_angle_atom_site_label_3
_geom_angle
H1WA O1W H1WB 110(3)
C16 O4 H4 109.5
C17 N4 C10 111.48(12)
C17 N4 C9 124.18(13)
C10 N4 C9 124.29(12)
C11 C10 C15 121.75(15)
C11 C10 N4 127.88(13)
C15 C10 N4 110.37(12)
O1 C21 N5 126.08(14)
O1 C21 C18 127.97(13)
N5 C21 C18 105.94(12)
O4 C16 C18 111.35(11)
O4 C16 C15 114.33(11)
C18 C16 C15 113.34(12)
O4 C16 C17 104.94(11)
C18 C16 C17 109.90(11)
C15 C16 C17 102.14(11)
C7 N1 N2 110.16(13)
C7 N1 C1 128.77(14)
N2 N1 C1 121.07(13)
C21 N5 C20 110.54(12)
C21 N5 C22 125.05(13)
C20 N5 C22 124.38(13)
O3 C17 N4 126.97(14)
O3 C17 C16 125.34(12)
N4 C17 C16 107.67(12)
C14 C15 C10 120.34(13)
C14 C15 C16 131.34(13)
C10 C15 C16 108.30(13)
C19 C18 C16 128.49(13)
C19 C18 C21 108.47(12)
C16 C18 C21 123.03(11)
C10 C11 C12 117.35(14)
C10 C11 H11 121.3
C12 C11 H11 121.3
N3 N2 N1 107.21(12)
N1 C7 C8 105.53(13)
N1 C7 H7 127.2
C8 C7 H7 127.2
C15 C14 C13 118.72(15)
C15 C14 H14 120.6
C13 C14 H14 120.6
C7 C8 N3 108.26(14)
C7 C8 C9 130.13(13)
N3 C8 C9 121.61(14)
C11 C12 C13 121.77(15)
C11 C12 H12 119.1
C13 C12 H12 119.1
N4 C9 C8 111.35(12)
N4 C9 H9A 109.4
C8 C9 H9A 109.4
N4 C9 H9B 109.4
C8 C9 H9B 109.4
H9A C9 H9B 108.0
C18 C19 C20 108.84(13)
C18 C19 H19 125.6
C20 C19 H19 125.6
N2 N3 C8 108.83(14)
C12 C13 C14 120.06(16)
C12 C13 H13 120.0
C14 C13 H13 120.0
N5 C22 H22A 109.5
N5 C22 H22B 109.5
H22A C22 H22B 109.5
N5 C22 H22C 109.5
H22A C22 H22C 109.5
H22B C22 H22C 109.5
O2 C20 N5 125.44(15)
O2 C20 C19 128.43(15)
N5 C20 C19 106.13(12)
C2 C1 C6 120.17(18)
C2 C1 N1 120.44(15)
C6 C1 N1 119.38(17)
C1 C2 C3 119.3(2)
C1 C2 H2 120.4
C3 C2 H2 120.4
C1 C6 C5 119.0(2)
C1 C6 H6 120.5
C5 C6 H6 120.5
C4 C3 C2 121.0(2)
C4 C3 H3 119.5
C2 C3 H3 119.5
C5 C4 C3 119.5(2)
C5 C4 H4A 120.3
C3 C4 H4A 120.3
C4 C5 C6 121.1(2)
C4 C5 H5 119.4
C6 C5 H5 119.4

loop_
_geom_bond_atom_site_label_1
_geom_bond_atom_site_label_2
_geom_bond_distance
O1W H1WA 0.92(3)
O1W H1WB 0.90(4)
O4 C16 1.4092(16)
O4 H4 0.8200
O3 C17 1.2152(18)
N4 C17 1.3584(17)
N4 C10 1.4066(19)
N4 C9 1.4558(19)
O1 C21 1.2065(17)
C10 C11 1.3795(19)
C10 C15 1.3870(19)
C21 N5 1.3800(18)
C21 C18 1.5035(19)
O2 C20 1.2026(18)
C16 C18 1.5035(19)
C16 C15 1.513(2)
C16 C17 1.556(2)
N1 C7 1.3448(19)
N1 N2 1.348(2)
N1 C1 1.431(2)
N5 C20 1.3905(19)
N5 C22 1.454(2)
C15 C14 1.372(2)
C18 C19 1.3199(19)
C11 C12 1.380(2)
C11 H11 0.9300
N2 N3 1.312(2)
C7 C8 1.355(2)
C7 H7 0.9300
C14 C13 1.393(2)
C14 H14 0.9300
C8 N3 1.3596(19)
C8 C9 1.493(2)
C12 C13 1.381(2)
C12 H12 0.9300
C9 H9A 0.9700
C9 H9B 0.9700
C19 C20 1.489(2)
C19 H19 0.9300
C13 H13 0.9300
C22 H22A 0.9600
C22 H22B 0.9600
C22 H22C 0.9600
C1 C2 1.372(3)
C1 C6 1.385(2)
C2 C3 1.392(3)
C2 H2 0.9300
C6 C5 1.390(3)
C6 H6 0.9300
C3 C4 1.362(3)
C3 H3 0.9300
C4 C5 1.360(4)
C4 H4A 0.9300
C5 H5 0.9300

loop_
_geom_torsion_atom_site_label_1
_geom_torsion_atom_site_label_2
_geom_torsion_atom_site_label_3
_geom_torsion_atom_site_label_4
_geom_torsion
C17 N4 C10 C11 -177.57(14)
C9 N4 C10 C11 -0.2(2)
C17 N4 C10 C15 1.96(15)
C9 N4 C10 C15 179.38(13)
O1 C21 N5 C20 -176.15(16)
C18 C21 N5 C20 2.92(17)
O1 C21 N5 C22 2.2(3)
C18 C21 N5 C22 -178.70(15)
C10 N4 C17 O3 177.36(13)
C9 N4 C17 O3 -0.1(2)
C10 N4 C17 C16 -1.11(14)
C9 N4 C17 C16 -178.54(12)
O4 C16 C17 O3 -58.97(17)
C18 C16 C17 O3 60.85(17)
C15 C16 C17 O3 -178.55(13)
O4 C16 C17 N4 119.53(12)
C18 C16 C17 N4 -120.64(12)
C15 C16 C17 N4 -0.05(13)
C11 C10 C15 C14 -0.9(2)
N4 C10 C15 C14 179.58(12)
C11 C10 C15 C16 177.65(12)
N4 C10 C15 C16 -1.92(15)
O4 C16 C15 C14 66.71(19)
C18 C16 C15 C14 -62.37(19)
C17 C16 C15 C14 179.46(14)
O4 C16 C15 C10 -111.56(13)
C18 C16 C15 C10 119.35(13)
C17 C16 C15 C10 1.18(13)
O4 C16 C18 C19 0.2(2)
C15 C16 C18 C19 130.82(17)
C17 C16 C18 C19 -115.60(18)
O4 C16 C18 C21 178.64(13)
C15 C16 C18 C21 -50.77(19)
C17 C16 C18 C21 62.80(17)
O1 C21 C18 C19 176.94(17)
N5 C21 C18 C19 -2.10(18)
O1 C21 C18 C16 -1.7(3)
N5 C21 C18 C16 179.21(14)
C15 C10 C11 C12 0.1(2)
N4 C10 C11 C12 179.64(13)
C7 N1 N2 N3 -0.22(19)
C1 N1 N2 N3 179.60(14)
N2 N1 C7 C8 0.86(18)
C1 N1 C7 C8 -178.94(15)
C10 C15 C14 C13 0.9(2)
C16 C15 C14 C13 -177.20(14)
N1 C7 C8 N3 -1.16(18)
N1 C7 C8 C9 178.94(16)
C10 C11 C12 C13 0.5(2)
C17 N4 C9 C8 -119.61(15)
C10 N4 C9 C8 63.29(18)
C7 C8 C9 N4 35.6(2)
N3 C8 C9 N4 -144.30(15)
C16 C18 C19 C20 179.10(15)
C21 C18 C19 C20 0.52(18)
N1 N2 N3 C8 -0.52(19)
C7 C8 N3 N2 1.1(2)
C9 C8 N3 N2 -179.01(15)
C11 C12 C13 C14 -0.4(3)
C15 C14 C13 C12 -0.3(2)
C21 N5 C20 O2 176.94(17)
C22 N5 C20 O2 -1.4(3)
C21 N5 C20 C19 -2.64(18)
C22 N5 C20 C19 178.98(16)
C18 C19 C20 O2 -178.33(18)
C18 C19 C20 N5 1.24(19)
C7 N1 C1 C2 -20.0(3)
N2 N1 C1 C2 160.25(17)
C7 N1 C1 C6 159.42(17)
N2 N1 C1 C6 -20.4(2)
C6 C1 C2 C3 -0.7(3)
N1 C1 C2 C3 178.68(16)
C2 C1 C6 C5 0.1(3)
N1 C1 C6 C5 -179.26(16)
C1 C2 C3 C4 0.7(3)
C2 C3 C4 C5 -0.2(3)
C3 C4 C5 C6 -0.4(3)
C1 C6 C5 C4 0.4(3)
